data_7131732
loop_
_publ_author_name
'Pal, Nilay Kumar'
'Patra, Moumita'
'Pandey, Prabhakar K.'
'Bera, Jitendra K.'

_publ_section_title
;
 Hydroarylation of alkynes <i>via</i> dual <i>ortho</i>-C-H
 functionalization of diaryl amines on a dicopper(I,I) platform.
;
_journal_issue 52
_journal_name_full 'Chemical communications (Cambridge, England)'
_journal_page_first 8079
_journal_page_last 8082
_journal_paper_doi 10.1039/d3cc01251d
_journal_volume 59
_journal_year 2023
_chemical_formula_moiety 'C34 H28 N2'
_chemical_formula_sum 'C34 H28 N2'
_chemical_formula_weight 464.58
_space_group_crystal_system triclinic
_space_group_IT_number 2
_space_group_name_Hall '-P 1'
_space_group_name_H-M_alt 'P -1'
_atom_sites_solution_hydrogens geom
_atom_sites_solution_primary iterative
_audit_creation_date 2022-10-22
_audit_creation_method
;
Olex2 1.2
(compiled 2018.05.29 svn.r3508 for OlexSys, GUI svn.r5506)
;
_audit_update_record
;
2022-12-03 deposited with the CCDC.	2023-05-29 downloaded from the CCDC.
;
_cell_angle_alpha 72.040(4)
_cell_angle_beta 88.325(4)
_cell_angle_gamma 68.640(3)
_cell_formula_units_Z 2
_cell_length_a 10.7845(13)
_cell_length_b 11.1594(14)
_cell_length_c 11.3909(14)
_cell_measurement_reflns_used 9117
_cell_measurement_temperature 273(2)
_cell_measurement_theta_max 28.29
_cell_measurement_theta_min 2.30
_cell_volume 1209.1(3)
_computing_molecular_graphics 'Olex2 (Dolomanov et al., 2009)'
_computing_publication_material 'Olex2 (Dolomanov et al., 2009)'
_computing_structure_refinement 'ShelXL (Sheldrick, 2015)'
_computing_structure_solution 'olex2.solve (Bourhis et al., 2015)'
_diffrn_ambient_temperature 273.15
_diffrn_measured_fraction_theta_full 0.996
_diffrn_measured_fraction_theta_max 0.995
_diffrn_measurement_device_type 'Bruker APEX-II CCD'
_diffrn_measurement_method '\f and \w scans'
_diffrn_radiation_type MoK\a
_diffrn_radiation_wavelength 0.71073
_diffrn_reflns_av_R_equivalents 0.0371
_diffrn_reflns_av_unetI/netI 0.0385
_diffrn_reflns_Laue_measured_fraction_full 0.996
_diffrn_reflns_Laue_measured_fraction_max 0.995
_diffrn_reflns_limit_h_max 14
_diffrn_reflns_limit_h_min -14
_diffrn_reflns_limit_k_max 14
_diffrn_reflns_limit_k_min -14
_diffrn_reflns_limit_l_max 15
_diffrn_reflns_limit_l_min -15
_diffrn_reflns_number 19422
_diffrn_reflns_point_group_measured_fraction_full 0.996
_diffrn_reflns_point_group_measured_fraction_max 0.995
_diffrn_reflns_theta_full 25.242
_diffrn_reflns_theta_max 28.299
_diffrn_reflns_theta_min 2.905
_exptl_absorpt_coefficient_mu 0.074
_exptl_crystal_density_diffrn 1.276
_exptl_crystal_description block
_exptl_crystal_F_000 492
_refine_diff_density_max 0.486
_refine_diff_density_min -0.550
_refine_diff_density_rms 0.050
_refine_ls_extinction_method none
_refine_ls_goodness_of_fit_ref 1.025
_refine_ls_hydrogen_treatment constr
_refine_ls_matrix_type full
_refine_ls_number_parameters 327
_refine_ls_number_reflns 5993
_refine_ls_number_restraints 0
_refine_ls_restrained_S_all 1.025
_refine_ls_R_factor_all 0.0572
_refine_ls_R_factor_gt 0.0477
_refine_ls_shift/su_max 0.000
_refine_ls_shift/su_mean 0.000
_refine_ls_structure_factor_coef Fsqd
_refine_ls_weighting_details 'w=1/[\s^2^(Fo^2^)+(0.0462P)^2^+0.7851P] where P=(Fo^2^+2Fc^2^)/3'
_refine_ls_weighting_scheme calc
_refine_ls_wR_factor_gt 0.1139
_refine_ls_wR_factor_ref 0.1211
_reflns_Friedel_coverage 0.000
_reflns_number_gt 5127
_reflns_number_total 5993
_reflns_threshold_expression 'I > 2\s(I)'
_cod_data_source_file d3cc01251d2.cif
_cod_data_source_block dihydroacridine_3_29
_cod_depositor_comments 'Adding full bibliography for 7131731--7131733.cif.'
_cod_database_code 7131732
_shelx_shelxl_version_number 2018/3
_shelx_space_group_comment
;
The symmetry employed for this shelxl refinement is uniquely defined
by the following loop, which should always be used as a source of
symmetry information in preference to the above space-group names.
They are only intended as comments.
;
_olex2_refinement_description
;
1. Fixed Uiso
 At 1.2 times of:
  All C(H) groups, All N(H) groups
 At 1.5 times of:
  All C(H,H,H) groups
2.a Aromatic/amide H refined with riding coordinates:
 N2(H2), N1(H1), C20(H20), C18(H18), C26(H26), C23(H23), C3(H3), C2(H2A),
 C17(H17), C13(H13), C24(H24), C29(H29), C16(H16), C5(H5), C25(H25), C30(H30),
 C4(H4), C32(H32), C10(H10), C11(H11), C12(H12), C31(H31)
2.b Idealised Me refined as rotating group:
 C34(H34A,H34B,H34C), C8(H8A,H8B,H8C)
;
_olex2_submission_special_instructions 'No special instructions were received'

loop_
_space_group_symop_operation_xyz
'x, y, z'
'-x, -y, -z'

loop_
_atom_site_label
_atom_site_type_symbol
_atom_site_fract_x
_atom_site_fract_y
_atom_site_fract_z
_atom_site_U_iso_or_equiv
_atom_site_adp_type
_atom_site_occupancy
_atom_site_site_symmetry_order
_atom_site_calc_flag
_atom_site_refinement_flags_posn
_atom_site_refinement_flags_adp
_atom_site_refinement_flags_occupancy
_atom_site_disorder_assembly
_atom_site_disorder_group
N2 N 0.25861(12) 0.71065(11) 0.97710(10) 0.0160(2) Uani 1 1 d . . . . .
H2 H 0.209587 0.714614 1.037777 0.019 Uiso 1 1 calc R . . . .
N1 N 1.01050(11) 0.52056(12) 0.80791(11) 0.0184(2) Uani 1 1 d . . . . .
H1 H 1.091446 0.494060 0.838881 0.022 Uiso 1 1 calc R . . . .
C20 C 0.54971(13) 0.69581(12) 0.66082(12) 0.0131(2) Uani 1 1 d . . . . .
H20 H 0.576283 0.683566 0.741998 0.016 Uiso 1 1 calc R . . . .
C27 C 0.29535(12) 0.59822(13) 0.93592(12) 0.0133(2) Uani 1 1 d . . . . .
C22 C 0.32979(12) 0.61034(13) 0.81441(12) 0.0134(2) Uani 1 1 d . . . . .
C1 C 0.92292(13) 0.65304(13) 0.79229(12) 0.0151(3) Uani 1 1 d . . . . .
C18 C 0.37627(13) 0.74648(13) 0.50601(12) 0.0163(3) Uani 1 1 d . . . . .
H18 H 0.286584 0.771557 0.480962 0.020 Uiso 1 1 calc R . . . .
C28 C 0.30137(12) 0.81669(13) 0.91987(12) 0.0139(2) Uani 1 1 d . . . . .
C15 C 0.64679(13) 0.67637(13) 0.57745(12) 0.0137(2) Uani 1 1 d . . . . .
C19 C 0.41437(13) 0.73290(12) 0.62694(12) 0.0133(2) Uani 1 1 d . . . . .
C21 C 0.31361(12) 0.75080(13) 0.72401(12) 0.0131(2) Uani 1 1 d . . . . .
C14 C 0.96902(13) 0.43050(13) 0.77417(12) 0.0153(3) Uani 1 1 d . . . . .
C26 C 0.29623(13) 0.47472(13) 1.01600(12) 0.0156(3) Uani 1 1 d . . . . .
H26 H 0.270064 0.468996 1.095433 0.019 Uiso 1 1 calc R . . . .
C23 C 0.36946(14) 0.49418(14) 0.77811(13) 0.0177(3) Uani 1 1 d . . . . .
H23 H 0.393856 0.499886 0.698164 0.021 Uiso 1 1 calc R . . . .
C3 C 0.86357(14) 0.85886(14) 0.84604(13) 0.0188(3) Uani 1 1 d . . . . .
H3 H 0.880219 0.906674 0.893639 0.023 Uiso 1 1 calc R . . . .
C2 C 0.94640(13) 0.72492(14) 0.86487(13) 0.0174(3) Uani 1 1 d . . . . .
H2A H 1.017875 0.682579 0.925956 0.021 Uiso 1 1 calc R . . . .
C9 C 0.85506(13) 0.48125(13) 0.69032(12) 0.0144(2) Uani 1 1 d . . . . .
C17 C 0.47214(14) 0.72258(14) 0.42292(12) 0.0182(3) Uani 1 1 d . . . . .
H17 H 0.446310 0.729134 0.343280 0.022 Uiso 1 1 calc R . . . .
C33 C 0.33490(12) 0.83762(13) 0.79723(12) 0.0142(2) Uani 1 1 d . . . . .
C7 C 0.79438(13) 0.63485(13) 0.62010(12) 0.0137(2) Uani 1 1 d . . . . .
C13 C 1.03977(13) 0.29077(14) 0.82437(13) 0.0176(3) Uani 1 1 d . . . . .
H13 H 1.117246 0.258456 0.877076 0.021 Uiso 1 1 calc R . . . .
C24 C 0.37340(14) 0.36996(14) 0.85872(13) 0.0197(3) Uani 1 1 d . . . . .
H24 H 0.401034 0.293687 0.832844 0.024 Uiso 1 1 calc R . . . .
C29 C 0.31094(13) 0.90052(13) 0.98587(13) 0.0176(3) Uani 1 1 d . . . . .
H29 H 0.288584 0.885404 1.067191 0.021 Uiso 1 1 calc R . . . .
C34 C 0.16764(13) 0.82244(14) 0.66387(13) 0.0184(3) Uani 1 1 d . . . . .
H34A H 0.146648 0.765534 0.625891 0.028 Uiso 1 1 calc GR . . . .
H34B H 0.157677 0.907201 0.602069 0.028 Uiso 1 1 calc GR . . . .
H34C H 0.108056 0.839019 0.726356 0.028 Uiso 1 1 calc GR . . . .
C6 C 0.81223(13) 0.71343(13) 0.70358(12) 0.0144(2) Uani 1 1 d . . . . .
C16 C 0.60606(13) 0.68904(13) 0.45753(12) 0.0169(3) Uani 1 1 d . . . . .
H16 H 0.668889 0.674947 0.400539 0.020 Uiso 1 1 calc R . . . .
C5 C 0.73084(13) 0.84880(13) 0.68609(13) 0.0178(3) Uani 1 1 d . . . . .
H5 H 0.658198 0.891369 0.626217 0.021 Uiso 1 1 calc R . . . .
C25 C 0.33571(14) 0.36051(13) 0.97835(13) 0.0180(3) Uani 1 1 d . . . . .
H25 H 0.337055 0.278231 1.032451 0.022 Uiso 1 1 calc R . . . .
C30 C 0.35366(14) 1.00592(14) 0.93010(14) 0.0201(3) Uani 1 1 d . . . . .
H30 H 0.360338 1.061441 0.974008 0.024 Uiso 1 1 calc R . . . .
C4 C 0.75578(14) 0.92164(14) 0.75614(14) 0.0198(3) Uani 1 1 d . . . . .
H4 H 0.700493 1.011814 0.742700 0.024 Uiso 1 1 calc R . . . .
C32 C 0.37598(14) 0.94558(14) 0.74320(13) 0.0190(3) Uani 1 1 d . . . . .
H32 H 0.396892 0.962582 0.661396 0.023 Uiso 1 1 calc R . . . .
C10 C 0.81022(14) 0.38815(14) 0.66566(13) 0.0178(3) Uani 1 1 d . . . . .
H10 H 0.732974 0.419951 0.612778 0.021 Uiso 1 1 calc R . . . .
C11 C 0.87864(15) 0.24830(14) 0.71855(13) 0.0207(3) Uani 1 1 d . . . . .
H11 H 0.846326 0.187927 0.701913 0.025 Uiso 1 1 calc R . . . .
C12 C 0.99553(14) 0.19975(14) 0.79633(13) 0.0203(3) Uani 1 1 d . . . . .
H12 H 1.043650 0.106823 0.829279 0.024 Uiso 1 1 calc R . . . .
C8 C 0.87764(14) 0.66434(14) 0.50903(13) 0.0192(3) Uani 1 1 d . . . . .
H8A H 0.877792 0.609717 0.458320 0.029 Uiso 1 1 calc GR . . . .
H8B H 0.967806 0.642889 0.539407 0.029 Uiso 1 1 calc GR . . . .
H8C H 0.838842 0.758658 0.460644 0.029 Uiso 1 1 calc GR . . . .
C31 C 0.38644(15) 1.02858(14) 0.80892(15) 0.0222(3) Uani 1 1 d . . . . .
H31 H 0.415417 1.099176 0.771410 0.027 Uiso 1 1 calc R . . . .

loop_
_atom_site_aniso_label
_atom_site_aniso_U_11
_atom_site_aniso_U_22
_atom_site_aniso_U_33
_atom_site_aniso_U_23
_atom_site_aniso_U_13
_atom_site_aniso_U_12
N2 0.0205(5) 0.0167(5) 0.0140(5) -0.0075(4) 0.0080(4) -0.0089(4)
N1 0.0109(5) 0.0178(5) 0.0258(6) -0.0096(5) -0.0018(4) -0.0022(4)
C20 0.0157(6) 0.0129(5) 0.0097(6) -0.0031(5) 0.0010(5) -0.0045(5)
C27 0.0114(5) 0.0153(6) 0.0141(6) -0.0054(5) 0.0015(5) -0.0052(5)
C22 0.0131(6) 0.0140(6) 0.0137(6) -0.0041(5) 0.0018(5) -0.0060(5)
C1 0.0124(6) 0.0161(6) 0.0179(6) -0.0064(5) 0.0055(5) -0.0062(5)
C18 0.0150(6) 0.0179(6) 0.0149(6) -0.0046(5) -0.0004(5) -0.0051(5)
C28 0.0116(5) 0.0128(5) 0.0162(6) -0.0052(5) 0.0016(5) -0.0029(5)
C15 0.0138(6) 0.0126(5) 0.0134(6) -0.0040(5) 0.0018(5) -0.0036(5)
C19 0.0150(6) 0.0115(5) 0.0125(6) -0.0031(5) 0.0021(5) -0.0046(5)
C21 0.0127(6) 0.0136(5) 0.0120(6) -0.0036(5) 0.0021(4) -0.0044(5)
C14 0.0137(6) 0.0176(6) 0.0153(6) -0.0076(5) 0.0039(5) -0.0048(5)
C26 0.0150(6) 0.0184(6) 0.0128(6) -0.0039(5) 0.0022(5) -0.0064(5)
C23 0.0219(7) 0.0181(6) 0.0152(6) -0.0075(5) 0.0049(5) -0.0083(5)
C3 0.0198(6) 0.0201(6) 0.0221(7) -0.0104(5) 0.0064(5) -0.0110(5)
C2 0.0136(6) 0.0210(6) 0.0199(7) -0.0081(5) 0.0033(5) -0.0081(5)
C9 0.0137(6) 0.0150(6) 0.0131(6) -0.0056(5) 0.0033(5) -0.0031(5)
C17 0.0211(7) 0.0207(6) 0.0112(6) -0.0059(5) -0.0007(5) -0.0051(5)
C33 0.0121(6) 0.0128(6) 0.0165(6) -0.0057(5) 0.0018(5) -0.0025(5)
C7 0.0126(6) 0.0147(6) 0.0124(6) -0.0047(5) 0.0024(5) -0.0034(5)
C13 0.0152(6) 0.0186(6) 0.0156(6) -0.0061(5) -0.0007(5) -0.0016(5)
C24 0.0236(7) 0.0155(6) 0.0217(7) -0.0084(5) 0.0045(5) -0.0076(5)
C29 0.0171(6) 0.0171(6) 0.0179(6) -0.0086(5) 0.0021(5) -0.0033(5)
C34 0.0142(6) 0.0211(6) 0.0168(6) -0.0043(5) 0.0017(5) -0.0047(5)
C6 0.0135(6) 0.0157(6) 0.0154(6) -0.0053(5) 0.0049(5) -0.0067(5)
C16 0.0176(6) 0.0179(6) 0.0127(6) -0.0054(5) 0.0034(5) -0.0036(5)
C5 0.0162(6) 0.0157(6) 0.0196(7) -0.0040(5) 0.0010(5) -0.0050(5)
C25 0.0188(6) 0.0143(6) 0.0195(7) -0.0022(5) 0.0012(5) -0.0073(5)
C30 0.0189(6) 0.0160(6) 0.0272(8) -0.0117(6) 0.0015(5) -0.0046(5)
C4 0.0197(6) 0.0142(6) 0.0251(7) -0.0070(5) 0.0045(5) -0.0055(5)
C32 0.0203(6) 0.0163(6) 0.0203(7) -0.0065(5) 0.0084(5) -0.0064(5)
C10 0.0186(6) 0.0191(6) 0.0148(6) -0.0053(5) -0.0014(5) -0.0059(5)
C11 0.0255(7) 0.0174(6) 0.0205(7) -0.0062(5) -0.0009(6) -0.0090(6)
C12 0.0235(7) 0.0151(6) 0.0183(7) -0.0051(5) 0.0003(5) -0.0029(5)
C8 0.0172(6) 0.0219(6) 0.0159(6) -0.0051(5) 0.0057(5) -0.0054(5)
C31 0.0229(7) 0.0152(6) 0.0319(8) -0.0099(6) 0.0093(6) -0.0096(5)

loop_
_atom_type_symbol
_atom_type_description
_atom_type_scat_dispersion_real
_atom_type_scat_dispersion_imag
_atom_type_scat_source
C C 0.0033 0.0016 'International Tables Vol C Tables 4.2.6.8 and 6.1.1.4'
H H 0.0000 0.0000 'International Tables Vol C Tables 4.2.6.8 and 6.1.1.4'
N N 0.0061 0.0033 'International Tables Vol C Tables 4.2.6.8 and 6.1.1.4'

loop_
_geom_angle_atom_site_label_1
_geom_angle_atom_site_label_2
_geom_angle_atom_site_label_3
_geom_angle
_geom_angle_site_symmetry_1
_geom_angle_site_symmetry_3
_geom_angle_publ_flag
C27 N2 H2 120.0 . . ?
C27 N2 C28 119.93(11) . . ?
C28 N2 H2 120.0 . . ?
C1 N1 H1 119.5 . . ?
C14 N1 H1 119.5 . . ?
C14 N1 C1 120.99(11) . . ?
C15 C20 H20 118.8 . . ?
C19 C20 H20 118.8 . . ?
C19 C20 C15 122.46(12) . . ?
N2 C27 C22 119.84(11) . . ?
N2 C27 C26 119.54(11) . . ?
C26 C27 C22 120.61(12) . . ?
C27 C22 C21 119.47(11) . . ?
C23 C22 C27 117.91(12) . . ?
C23 C22 C21 122.48(11) . . ?
N1 C1 C2 119.79(12) . . ?
N1 C1 C6 119.64(12) . . ?
C2 C1 C6 120.57(12) . . ?
C19 C18 H18 119.9 . . ?
C17 C18 H18 119.9 . . ?
C17 C18 C19 120.13(12) . . ?
N2 C28 C33 119.64(11) . . ?
N2 C28 C29 119.50(12) . . ?
C29 C28 C33 120.87(12) . . ?
C20 C15 C7 120.19(11) . . ?
C20 C15 C16 118.02(12) . . ?
C16 C15 C7 121.71(11) . . ?
C20 C19 C18 118.24(12) . . ?
C20 C19 C21 119.55(11) . . ?
C18 C19 C21 122.15(11) . . ?
C22 C21 C34 108.36(10) . . ?
C19 C21 C22 109.09(10) . . ?
C19 C21 C33 111.47(10) . . ?
C19 C21 C34 111.85(10) . . ?
C33 C21 C22 109.13(10) . . ?
C33 C21 C34 106.85(10) . . ?
N1 C14 C9 119.46(12) . . ?
N1 C14 C13 120.05(12) . . ?
C13 C14 C9 120.48(12) . . ?
C27 C26 H26 119.7 . . ?
C25 C26 C27 120.66(12) . . ?
C25 C26 H26 119.7 . . ?
C22 C23 H23 119.2 . . ?
C24 C23 C22 121.61(12) . . ?
C24 C23 H23 119.2 . . ?
C2 C3 H3 120.0 . . ?
C2 C3 C4 119.97(13) . . ?
C4 C3 H3 120.0 . . ?
C1 C2 H2A 119.9 . . ?
C3 C2 C1 120.25(13) . . ?
C3 C2 H2A 119.9 . . ?
C14 C9 C7 118.71(11) . . ?
C10 C9 C14 118.01(12) . . ?
C10 C9 C7 122.96(12) . . ?
C18 C17 H17 119.6 . . ?
C16 C17 C18 120.74(12) . . ?
C16 C17 H17 119.6 . . ?
C28 C33 C21 119.67(11) . . ?
C32 C33 C28 117.74(12) . . ?
C32 C33 C21 122.35(12) . . ?
C15 C7 C9 109.67(10) . . ?
C15 C7 C6 111.95(10) . . ?
C15 C7 C8 111.84(11) . . ?
C9 C7 C8 107.63(10) . . ?
C6 C7 C9 109.53(10) . . ?
C6 C7 C8 106.07(10) . . ?
C14 C13 H13 119.7 . . ?
C12 C13 C14 120.58(13) . . ?
C12 C13 H13 119.7 . . ?
C23 C24 H24 120.2 . . ?
C23 C24 C25 119.70(12) . . ?
C25 C24 H24 120.2 . . ?
C28 C29 H29 120.0 . . ?
C30 C29 C28 120.01(13) . . ?
C30 C29 H29 120.0 . . ?
C21 C34 H34A 109.5 . . ?
C21 C34 H34B 109.5 . . ?
C21 C34 H34C 109.5 . . ?
H34A C34 H34B 109.5 . . ?
H34A C34 H34C 109.5 . . ?
H34B C34 H34C 109.5 . . ?
C1 C6 C7 119.14(11) . . ?
C5 C6 C1 117.89(12) . . ?
C5 C6 C7 122.59(12) . . ?
C15 C16 H16 119.8 . . ?
C17 C16 C15 120.33(12) . . ?
C17 C16 H16 119.8 . . ?
C6 C5 H5 119.2 . . ?
C4 C5 C6 121.63(13) . . ?
C4 C5 H5 119.2 . . ?
C26 C25 C24 119.46(12) . . ?
C26 C25 H25 120.3 . . ?
C24 C25 H25 120.3 . . ?
C29 C30 H30 120.0 . . ?
C31 C30 C29 119.92(13) . . ?
C31 C30 H30 120.0 . . ?
C3 C4 C5 119.62(13) . . ?
C3 C4 H4 120.2 . . ?
C5 C4 H4 120.2 . . ?
C33 C32 H32 119.3 . . ?
C31 C32 C33 121.49(13) . . ?
C31 C32 H32 119.3 . . ?
C9 C10 H10 119.2 . . ?
C9 C10 C11 121.52(13) . . ?
C11 C10 H10 119.2 . . ?
C10 C11 H11 120.2 . . ?
C12 C11 C10 119.63(13) . . ?
C12 C11 H11 120.2 . . ?
C13 C12 C11 119.62(13) . . ?
C13 C12 H12 120.2 . . ?
C11 C12 H12 120.2 . . ?
C7 C8 H8A 109.5 . . ?
C7 C8 H8B 109.5 . . ?
C7 C8 H8C 109.5 . . ?
H8A C8 H8B 109.5 . . ?
H8A C8 H8C 109.5 . . ?
H8B C8 H8C 109.5 . . ?
C30 C31 C32 119.95(13) . . ?
C30 C31 H31 120.0 . . ?
C32 C31 H31 120.0 . . ?

loop_
_geom_bond_atom_site_label_1
_geom_bond_atom_site_label_2
_geom_bond_distance
_geom_bond_site_symmetry_2
_geom_bond_publ_flag
N2 H2 0.8600 . ?
N2 C27 1.3932(16) . ?
N2 C28 1.3936(16) . ?
N1 H1 0.8600 . ?
N1 C1 1.3927(17) . ?
N1 C14 1.3906(17) . ?
C20 H20 0.9300 . ?
C20 C15 1.3959(17) . ?
C20 C19 1.3946(17) . ?
C27 C22 1.4011(17) . ?
C27 C26 1.3955(18) . ?
C22 C21 1.5373(17) . ?
C22 C23 1.3967(18) . ?
C1 C2 1.4000(18) . ?
C1 C6 1.4017(19) . ?
C18 H18 0.9300 . ?
C18 C19 1.3959(18) . ?
C18 C17 1.3905(19) . ?
C28 C33 1.4027(18) . ?
C28 C29 1.3999(18) . ?
C15 C7 1.5340(18) . ?
C15 C16 1.3963(18) . ?
C19 C21 1.5334(17) . ?
C21 C33 1.5358(17) . ?
C21 C34 1.5476(18) . ?
C14 C9 1.4040(18) . ?
C14 C13 1.3962(18) . ?
C26 H26 0.9300 . ?
C26 C25 1.3860(18) . ?
C23 H23 0.9300 . ?
C23 C24 1.3932(19) . ?
C3 H3 0.9300 . ?
C3 C2 1.3852(19) . ?
C3 C4 1.387(2) . ?
C2 H2A 0.9300 . ?
C9 C7 1.5409(18) . ?
C9 C10 1.3950(18) . ?
C17 H17 0.9300 . ?
C17 C16 1.3892(19) . ?
C33 C32 1.3936(18) . ?
C7 C6 1.5357(18) . ?
C7 C8 1.5515(18) . ?
C13 H13 0.9300 . ?
C13 C12 1.3869(19) . ?
C24 H24 0.9300 . ?
C24 C25 1.3941(19) . ?
C29 H29 0.9300 . ?
C29 C30 1.384(2) . ?
C34 H34A 0.9600 . ?
C34 H34B 0.9600 . ?
C34 H34C 0.9600 . ?
C6 C5 1.3967(18) . ?
C16 H16 0.9300 . ?
C5 H5 0.9300 . ?
C5 C4 1.3933(19) . ?
C25 H25 0.9300 . ?
C30 H30 0.9300 . ?
C30 C31 1.384(2) . ?
C4 H4 0.9300 . ?
C32 H32 0.9300 . ?
C32 C31 1.393(2) . ?
C10 H10 0.9300 . ?
C10 C11 1.3965(19) . ?
C11 H11 0.9300 . ?
C11 C12 1.393(2) . ?
C12 H12 0.9300 . ?
C8 H8A 0.9600 . ?
C8 H8B 0.9600 . ?
C8 H8C 0.9600 . ?
C31 H31 0.9300 . ?
